data_7063580
loop_
_publ_author_name
'Nandy, Rakhi'
'Jana, Narayan Ch.'
'Jagodic, Marko'
'Jaglicic, Zvonko'
'Brand\~ao, Paula'
'Saha, Amrita'
'Panja, Anangamohan'

_publ_section_title
;
 Impact of paramagnetic CuII and diamagnetic ZnII ions on single-molecule
 magnetism in heterodinuclear 3d-4f complexes displaying slow relaxation
 of magnetization
;
_journal_name_full 'New Journal of Chemistry'
_journal_paper_doi 10.1039/D4NJ04958F
_journal_year 2025
_chemical_formula_moiety 'C31 H40 Dy N3 O11 Zn'
_chemical_formula_sum 'C31 H40 Dy N3 O11 Zn'
_chemical_formula_weight 858.53
_space_group_crystal_system triclinic
_space_group_IT_number 2
_space_group_name_Hall '-P 1'
_space_group_name_H-M_alt 'P -1'
_atom_sites_solution_hydrogens geom
_atom_sites_solution_primary dual
_audit_creation_date 2024-12-15
_audit_creation_method
;
Olex2 1.5
(compiled 2024.02.16 svn.r378c4104 for OlexSys, GUI svn.r6928)
;
_audit_update_record
;
2024-12-15 deposited with the CCDC.	2024-12-16 downloaded from the CCDC.
;
_cell_angle_alpha 91.62(3)
_cell_angle_beta 113.14(3)
_cell_angle_gamma 98.79(3)
_cell_formula_units_Z 2
_cell_length_a 11.307(13)
_cell_length_b 12.824(15)
_cell_length_c 12.936(16)
_cell_measurement_reflns_used 658
_cell_measurement_temperature 150(2)
_cell_measurement_theta_max 2.91
_cell_measurement_theta_min 25.22
_cell_volume 1696(4)
_computing_cell_refinement Apex-II
_computing_data_collection Apex-II
_computing_data_reduction Apex-II
_computing_molecular_graphics 'Olex2 1.5 (Dolomanov et al., 2009)'
_computing_publication_material 'Olex2 1.5 (Dolomanov et al., 2009)'
_computing_structure_refinement 'SHELXL 2016/6 (Sheldrick, 2015)'
_computing_structure_solution 'SHELXT 2018/2 (Sheldrick, 2018)'
_diffrn_ambient_temperature 150.00
_diffrn_measured_fraction_theta_full 0.997
_diffrn_measured_fraction_theta_max 0.996
_diffrn_measurement_device_type ccd
_diffrn_radiation_type MoK\a
_diffrn_radiation_wavelength 0.71073
_diffrn_reflns_av_R_equivalents 0.0318
_diffrn_reflns_av_unetI/netI 0.0149
_diffrn_reflns_Laue_measured_fraction_full 0.997
_diffrn_reflns_Laue_measured_fraction_max 0.996
_diffrn_reflns_limit_h_max 14
_diffrn_reflns_limit_h_min -14
_diffrn_reflns_limit_k_max 16
_diffrn_reflns_limit_k_min -16
_diffrn_reflns_limit_l_max 16
_diffrn_reflns_limit_l_min -16
_diffrn_reflns_number 87707
_diffrn_reflns_point_group_measured_fraction_full 0.997
_diffrn_reflns_point_group_measured_fraction_max 0.996
_diffrn_reflns_theta_full 25.242
_diffrn_reflns_theta_max 27.230
_diffrn_reflns_theta_min 2.041
_exptl_absorpt_coefficient_mu 2.954
_exptl_absorpt_correction_T_max 0.878
_exptl_absorpt_correction_T_min 0.676
_exptl_absorpt_correction_type multi-scan
_exptl_absorpt_process_details sadabs
_exptl_crystal_colour yellow
_exptl_crystal_colour_primary yellow
_exptl_crystal_density_diffrn 1.681
_exptl_crystal_description plate
_exptl_crystal_F_000 862
_exptl_crystal_size_max 0.22
_exptl_crystal_size_mid 0.14
_exptl_crystal_size_min 0.03
_refine_diff_density_max 1.481
_refine_diff_density_min -0.826
_refine_diff_density_rms 0.093
_refine_ls_extinction_method none
_refine_ls_goodness_of_fit_ref 1.134
_refine_ls_hydrogen_treatment constr
_refine_ls_matrix_type full
_refine_ls_number_parameters 442
_refine_ls_number_reflns 7565
_refine_ls_number_restraints 37
_refine_ls_restrained_S_all 1.139
_refine_ls_R_factor_all 0.0346
_refine_ls_R_factor_gt 0.0290
_refine_ls_shift/su_max 0.001
_refine_ls_shift/su_mean 0.000
_refine_ls_structure_factor_coef Fsqd
_refine_ls_weighting_details 'w=1/[\s^2^(Fo^2^)+(0.0148P)^2^+4.9925P] where P=(Fo^2^+2Fc^2^)/3'
_refine_ls_weighting_scheme calc
_refine_ls_wR_factor_gt 0.0652
_refine_ls_wR_factor_ref 0.0698
_reflns_Friedel_coverage 0.000
_reflns_number_gt 6939
_reflns_number_total 7565
_reflns_threshold_expression 'I > 2\s(I)'
_cod_data_source_file d4nj04958f2.cif
_cod_data_source_block complex-5_apjg147
_cod_original_cell_volume 1696(3)
_cod_database_code 7063580
_shelx_shelxl_version_number 2016/6
_shelx_space_group_comment
;
The symmetry employed for this shelxl refinement is uniquely defined
by the following loop, which should always be used as a source of
symmetry information in preference to the above space-group names.
They are only intended as comments.
;
_shelx_estimated_absorpt_t_max 0.917
_shelx_estimated_absorpt_t_min 0.563
_olex2_refinement_description
;
1. Fixed Uiso
 At 1.2 times of:
  All C(H) groups, All C(H,H) groups
 At 1.5 times of:
  All C(H,H,H) groups
2. Restrained distances
 C28-C27 \\sim C28-C29
 with sigma of 0.01
 C27-C29 \\sim C27-C30 \\sim C29-C30
 with sigma of 0.02
 C28-C27 \\sim C28-C29 \\sim C28-C30 \\sim C28-C31 \\sim C28-C32
 with sigma of 0.01
3. Uiso/Uaniso restraints and constraints
Uanis(C29) \\sim Ueq: with sigma of 0.01 and sigma for terminal atoms of 0.02
Uanis(C31) \\sim Ueq, Uanis(C32) \\sim Ueq, Uanis(C30) \\sim Ueq, Uanis(C29)
\\sim Ueq: with sigma of 0.01 and sigma for terminal atoms of 0.02
4. Others
 Fixed Sof: C31(0.6667) H31A(0.6667) H31B(0.6667) H31C(0.6667) C32(0.333333)
 H32A(0.333333) H32B(0.333333) H32C(0.333333)
5.a Ternary CH refined with riding coordinates:
 C10(H10), C15(H15)
5.b Secondary CH2 refined with riding coordinates:
 C11(H11A,H11B), C12(H12A,H12B), C13(H13A,H13B), C14(H14A,H14B)
5.c Aromatic/amide H refined with riding coordinates:
 C3(H3), C5(H5), C9(H9), C16(H16), C20(H20), C22(H22)
5.d Idealised Me refined as rotating group:
 C7(H7A,H7B,H7C), C8(H8A,H8B,H8C), C23(H23A,H23B,H23C), C24(H24A,H24B,H24C),
 C26(H26A,H26B,H26C), C29(H29A,H29B,H29C), C30(H30A,H30B,H30C), C31(H31A,H31B,
 H31C), C32(H32A,H32B,H32C)
;
_olex2_submission_special_instructions 'No special instructions were received'

loop_
_space_group_symop_operation_xyz
'x, y, z'
'-x, -y, -z'

loop_
_atom_site_label
_atom_site_type_symbol
_atom_site_fract_x
_atom_site_fract_y
_atom_site_fract_z
_atom_site_U_iso_or_equiv
_atom_site_adp_type
_atom_site_occupancy
_atom_site_site_symmetry_order
_atom_site_calc_flag
_atom_site_refinement_flags_posn
_atom_site_refinement_flags_adp
_atom_site_refinement_flags_occupancy
_atom_site_disorder_assembly
_atom_site_disorder_group
Dy1 Dy 0.30915(2) 0.20139(2) 0.61321(2) 0.02960(5) Uani 1 1 d . . . . .
Zn1 Zn 0.50488(4) 0.42020(3) 0.77089(3) 0.02581(8) Uani 1 1 d . . . . .
O2 O 0.4554(2) 0.34978(18) 0.61604(19) 0.0285(5) Uani 1 1 d . . . . .
O1 O 0.4405(2) 0.18438(18) 0.4949(2) 0.0320(5) Uani 1 1 d . . . . .
O3 O 0.3227(2) 0.33913(18) 0.7370(2) 0.0322(5) Uani 1 1 d . . . . .
O4 O 0.0992(2) 0.22044(19) 0.6474(2) 0.0335(5) Uani 1 1 d . . . . .
O6 O 0.1382(3) 0.1070(2) 0.4510(2) 0.0443(6) Uani 1 1 d . . . . .
O5 O 0.1783(3) 0.2790(2) 0.4500(2) 0.0406(6) Uani 1 1 d . . . . .
O9 O 0.2511(3) 0.0574(2) 0.7162(3) 0.0487(7) Uani 1 1 d . . . . .
O8 O 0.3474(3) 0.0167(2) 0.6111(2) 0.0418(6) Uani 1 1 d . . . . .
O7 O 0.3180(4) -0.0936(2) 0.7264(3) 0.0673(10) Uani 1 1 d . . . . .
O10 O 0.6268(3) 0.33480(19) 0.8740(2) 0.0358(5) Uani 1 1 d . . . . .
O11 O 0.4991(3) 0.1898(2) 0.7665(3) 0.0512(7) Uani 1 1 d . . . . .
N1 N 0.6096(3) 0.5473(2) 0.7320(2) 0.0274(6) Uani 1 1 d . . . . .
N2 N 0.4732(3) 0.5367(2) 0.8596(2) 0.0325(6) Uani 1 1 d . . . . .
N3 N 0.3057(4) -0.0093(2) 0.6859(3) 0.0459(8) Uani 1 1 d . . . . .
C1 C 0.5418(3) 0.3574(3) 0.5703(3) 0.0252(6) Uani 1 1 d . . . . .
C2 C 0.5378(3) 0.2684(3) 0.5021(3) 0.0279(6) Uani 1 1 d . . . . .
C3 C 0.6236(3) 0.2682(3) 0.4504(3) 0.0303(7) Uani 1 1 d . . . . .
H3 H 0.621464 0.206008 0.407572 0.036 Uiso 1 1 calc R U . . .
C4 C 0.7142(4) 0.3603(3) 0.4612(3) 0.0332(7) Uani 1 1 d . . . . .
C5 C 0.7162(3) 0.4490(3) 0.5248(3) 0.0316(7) Uani 1 1 d . . . . .
H5 H 0.775448 0.512103 0.530137 0.038 Uiso 1 1 calc R U . . .
C6 C 0.6334(3) 0.4489(3) 0.5817(3) 0.0268(6) Uani 1 1 d . . . . .
C7 C 0.4111(4) 0.0977(3) 0.4112(3) 0.0345(8) Uani 1 1 d . . . . .
H7A H 0.385591 0.123945 0.336417 0.052 Uiso 1 1 calc R U . . .
H7B H 0.339168 0.045024 0.412261 0.052 Uiso 1 1 calc R U . . .
H7C H 0.488587 0.064895 0.427576 0.052 Uiso 1 1 calc R U . . .
C8 C 0.8086(4) 0.3607(3) 0.4047(4) 0.0465(10) Uani 1 1 d . . . . .
H8A H 0.830683 0.432523 0.385742 0.070 Uiso 1 1 calc R U . . .
H8B H 0.768015 0.311956 0.335515 0.070 Uiso 1 1 calc R U . . .
H8C H 0.888310 0.338010 0.456178 0.070 Uiso 1 1 calc R U . . .
C9 C 0.6474(3) 0.5457(3) 0.6514(3) 0.0278(6) Uani 1 1 d . . . . .
H9 H 0.686689 0.610788 0.635654 0.033 Uiso 1 1 calc R U . . .
C10 C 0.6214(3) 0.6476(3) 0.7972(3) 0.0305(7) Uani 1 1 d . . . . .
H10 H 0.553004 0.686826 0.748617 0.037 Uiso 1 1 calc R U . . .
C11 C 0.7529(4) 0.7207(3) 0.8362(4) 0.0430(9) Uani 1 1 d . . . . .
H11A H 0.769501 0.742185 0.769512 0.052 Uiso 1 1 calc R U . . .
H11B H 0.822667 0.682197 0.881295 0.052 Uiso 1 1 calc R U . . .
C12 C 0.7577(5) 0.8197(3) 0.9076(4) 0.0490(10) Uani 1 1 d . . . . .
H12A H 0.846510 0.863106 0.936271 0.059 Uiso 1 1 calc R U . . .
H12B H 0.695444 0.862921 0.859871 0.059 Uiso 1 1 calc R U . . .
C13 C 0.7233(5) 0.7905(3) 1.0064(3) 0.0485(10) Uani 1 1 d . . . . .
H13A H 0.790769 0.753647 1.058193 0.058 Uiso 1 1 calc R U . . .
H13B H 0.722807 0.855847 1.048622 0.058 Uiso 1 1 calc R U . . .
C14 C 0.5911(4) 0.7194(3) 0.9670(3) 0.0393(8) Uani 1 1 d . . . . .
H14A H 0.522479 0.757334 0.918715 0.047 Uiso 1 1 calc R U . . .
H14B H 0.571770 0.700202 1.033063 0.047 Uiso 1 1 calc R U . . .
C15 C 0.5911(4) 0.6194(3) 0.9005(3) 0.0337(7) Uani 1 1 d . . . . .
H15 H 0.664598 0.586114 0.951253 0.040 Uiso 1 1 calc R U . . .
C16 C 0.3697(4) 0.5431(3) 0.8748(3) 0.0343(7) Uani 1 1 d . . . . .
H16 H 0.371215 0.603763 0.919543 0.041 Uiso 1 1 calc R U . . .
C17 C 0.2493(3) 0.4650(3) 0.8291(3) 0.0294(7) Uani 1 1 d . . . . .
C18 C 0.2303(3) 0.3718(3) 0.7606(3) 0.0280(6) Uani 1 1 d . . . . .
C19 C 0.1052(3) 0.3076(3) 0.7140(3) 0.0302(7) Uani 1 1 d . . . . .
C20 C 0.0035(3) 0.3331(3) 0.7362(3) 0.0380(8) Uani 1 1 d . . . . .
H20 H -0.080167 0.288920 0.703568 0.046 Uiso 1 1 calc R U . . .
C21 C 0.0232(4) 0.4247(4) 0.8074(3) 0.0437(9) Uani 1 1 d . . . . .
C22 C 0.1436(4) 0.4880(3) 0.8519(3) 0.0378(8) Uani 1 1 d . . . . .
H22 H 0.156602 0.549791 0.900018 0.045 Uiso 1 1 calc R U . . .
C23 C -0.0168(4) 0.1405(3) 0.6119(4) 0.0436(9) Uani 1 1 d . . . . .
H23A H -0.030224 0.116541 0.678400 0.065 Uiso 1 1 calc R U . . .
H23B H -0.006791 0.080222 0.569613 0.065 Uiso 1 1 calc R U . . .
H23C H -0.092430 0.170181 0.563507 0.065 Uiso 1 1 calc R U . . .
C24 C -0.0879(4) 0.4538(5) 0.8325(5) 0.080(2) Uani 1 1 d . . . . .
H24A H -0.060769 0.464827 0.914405 0.120 Uiso 1 1 calc R U . . .
H24B H -0.163750 0.396335 0.800617 0.120 Uiso 1 1 calc R U . . .
H24C H -0.111234 0.519130 0.798671 0.120 Uiso 1 1 calc R U . . .
C25 C 0.1115(4) 0.1893(3) 0.4029(3) 0.0384(8) Uani 1 1 d . . . . .
C26 C 0.0002(4) 0.1805(4) 0.2893(4) 0.0563(12) Uani 1 1 d . . . . .
H26A H 0.015667 0.135040 0.235433 0.084 Uiso 1 1 calc R U . . .
H26B H -0.006514 0.251147 0.262989 0.084 Uiso 1 1 calc R U . . .
H26C H -0.081440 0.149542 0.295257 0.084 Uiso 1 1 calc R U . . .
C27 C 0.6009(4) 0.2358(3) 0.8458(3) 0.0397(8) Uani 1 1 d D . . . .
C28 C 0.6998(4) 0.1668(3) 0.9090(4) 0.0610(14) Uani 1 1 d D . . . .
C29 C 0.7371(6) 0.1132(5) 0.8224(5) 0.0803(17) Uani 1 1 d D U . . .
H29A H 0.802723 0.069613 0.860352 0.120 Uiso 1 1 calc R U . . .
H29B H 0.773289 0.167423 0.785661 0.120 Uiso 1 1 calc R U . . .
H29C H 0.659365 0.068242 0.765450 0.120 Uiso 1 1 calc R U . . .
C30 C 0.6316(9) 0.0815(6) 0.9560(7) 0.124(3) Uani 1 1 d D U . . .
H30A H 0.605302 0.114761 1.010803 0.185 Uiso 1 1 calc R U . . .
H30B H 0.691519 0.033403 0.993291 0.185 Uiso 1 1 calc R U . . .
H30C H 0.554044 0.041468 0.894183 0.185 Uiso 1 1 calc R U . . .
C31 C 0.8319(9) 0.2359(7) 0.9840(11) 0.107(5) Uani 0.6667 1 d D U P A 1
H31A H 0.862497 0.282788 0.937584 0.161 Uiso 0.6667 1 calc R U P A 1
H31B H 0.896008 0.190315 1.019312 0.161 Uiso 0.6667 1 calc R U P A 1
H31C H 0.821443 0.278719 1.042730 0.161 Uiso 0.6667 1 calc R U P A 1
C32 C 0.779(2) 0.2133(17) 1.0306(9) 0.089(7) Uani 0.3333 1 d D U P A 2
H32A H 0.827091 0.284206 1.031710 0.134 Uiso 0.3333 1 calc R U P A 2
H32B H 0.841705 0.167501 1.069623 0.134 Uiso 0.3333 1 calc R U P A 2
H32C H 0.720689 0.218340 1.068955 0.134 Uiso 0.3333 1 calc R U P A 2

loop_
_atom_site_aniso_label
_atom_site_aniso_U_11
_atom_site_aniso_U_22
_atom_site_aniso_U_33
_atom_site_aniso_U_23
_atom_site_aniso_U_13
_atom_site_aniso_U_12
Dy1 0.03460(9) 0.02077(8) 0.03543(9) -0.00405(6) 0.01824(7) 0.00054(6)
Zn1 0.03174(19) 0.02024(17) 0.02779(18) -0.00109(13) 0.01530(15) 0.00289(14)
O2 0.0300(12) 0.0277(11) 0.0299(11) -0.0052(9) 0.0163(10) 0.0013(9)
O1 0.0350(13) 0.0273(12) 0.0346(12) -0.0090(10) 0.0181(10) -0.0006(10)
O3 0.0342(12) 0.0271(12) 0.0416(13) -0.0048(10) 0.0249(11) -0.0009(10)
O4 0.0317(12) 0.0278(12) 0.0415(14) -0.0038(10) 0.0180(11) -0.0011(10)
O6 0.0438(15) 0.0309(14) 0.0505(16) -0.0090(12) 0.0162(13) -0.0054(11)
O5 0.0379(14) 0.0345(14) 0.0432(15) 0.0056(11) 0.0135(12) -0.0042(11)
O9 0.0662(19) 0.0345(14) 0.068(2) 0.0088(13) 0.0482(17) 0.0155(13)
O8 0.0566(17) 0.0278(13) 0.0519(16) 0.0000(11) 0.0339(14) 0.0066(12)
O7 0.103(3) 0.0325(16) 0.096(3) 0.0200(16) 0.067(2) 0.0225(17)
O10 0.0428(14) 0.0274(12) 0.0337(13) 0.0007(10) 0.0097(11) 0.0125(11)
O11 0.0544(18) 0.0286(14) 0.0527(17) 0.0004(12) 0.0032(14) 0.0066(12)
N1 0.0311(14) 0.0209(13) 0.0281(13) -0.0017(10) 0.0105(11) 0.0027(11)
N2 0.0416(16) 0.0259(14) 0.0322(15) -0.0040(11) 0.0187(13) 0.0034(12)
N3 0.059(2) 0.0265(16) 0.065(2) 0.0023(15) 0.0381(19) 0.0073(15)
C1 0.0273(15) 0.0269(15) 0.0234(14) 0.0007(12) 0.0119(12) 0.0059(12)
C2 0.0316(16) 0.0254(16) 0.0260(15) 0.0002(12) 0.0109(13) 0.0056(13)
C3 0.0375(18) 0.0297(17) 0.0268(16) 0.0007(13) 0.0152(14) 0.0089(14)
C4 0.0391(19) 0.0355(18) 0.0319(17) 0.0062(14) 0.0196(15) 0.0115(15)
C5 0.0319(17) 0.0313(17) 0.0341(17) 0.0055(14) 0.0163(14) 0.0040(14)
C6 0.0286(16) 0.0267(16) 0.0256(15) 0.0016(12) 0.0112(13) 0.0061(12)
C7 0.048(2) 0.0270(17) 0.0305(17) -0.0043(13) 0.0196(16) 0.0035(15)
C8 0.056(2) 0.044(2) 0.056(2) 0.0039(19) 0.041(2) 0.0083(19)
C9 0.0269(15) 0.0236(15) 0.0315(16) 0.0020(12) 0.0109(13) 0.0025(12)
C10 0.0386(18) 0.0225(15) 0.0281(16) 0.0002(12) 0.0115(14) 0.0046(13)
C11 0.049(2) 0.0313(19) 0.046(2) -0.0034(16) 0.0207(18) -0.0030(17)
C12 0.063(3) 0.032(2) 0.042(2) -0.0058(16) 0.017(2) -0.0051(19)
C13 0.065(3) 0.034(2) 0.035(2) -0.0052(16) 0.0113(19) 0.0009(19)
C14 0.054(2) 0.0325(19) 0.0348(19) 0.0001(15) 0.0205(17) 0.0102(17)
C15 0.0401(19) 0.0282(17) 0.0294(17) -0.0003(13) 0.0109(15) 0.0048(14)
C16 0.047(2) 0.0285(17) 0.0324(17) -0.0020(13) 0.0207(16) 0.0096(15)
C17 0.0331(17) 0.0302(17) 0.0274(16) 0.0022(13) 0.0134(13) 0.0094(14)
C18 0.0334(17) 0.0270(16) 0.0276(16) 0.0043(12) 0.0152(13) 0.0081(13)
C19 0.0343(17) 0.0320(17) 0.0261(16) 0.0034(13) 0.0129(13) 0.0093(14)
C20 0.0266(17) 0.050(2) 0.0340(18) -0.0005(16) 0.0073(14) 0.0125(16)
C21 0.0307(18) 0.063(3) 0.0363(19) -0.0048(18) 0.0079(15) 0.0220(18)
C22 0.0395(19) 0.044(2) 0.0298(17) -0.0032(15) 0.0094(15) 0.0208(16)
C23 0.0356(19) 0.036(2) 0.057(2) -0.0083(17) 0.0210(18) -0.0046(16)
C24 0.033(2) 0.119(5) 0.074(3) -0.044(3) 0.006(2) 0.026(3)
C25 0.0332(18) 0.045(2) 0.0381(19) -0.0022(16) 0.0197(16) -0.0036(16)
C26 0.040(2) 0.074(3) 0.043(2) 0.002(2) 0.0099(19) -0.004(2)
C27 0.049(2) 0.0317(19) 0.0362(19) 0.0022(15) 0.0118(17) 0.0140(16)
C28 0.075(3) 0.038(2) 0.052(3) -0.0043(19) 0.001(2) 0.027(2)
C29 0.081(4) 0.076(4) 0.099(5) 0.006(3) 0.045(4) 0.034(3)
C30 0.203(9) 0.112(6) 0.115(6) 0.076(5) 0.093(6) 0.108(6)
C31 0.105(8) 0.045(5) 0.101(7) -0.007(5) -0.045(6) 0.045(5)
C32 0.113(15) 0.062(11) 0.064(11) 0.009(9) 0.000(9) 0.030(10)

loop_
_atom_type_symbol
_atom_type_description
_atom_type_scat_dispersion_real
_atom_type_scat_dispersion_imag
_atom_type_scat_source
C C 0.0033 0.0016 'International Tables Vol C Tables 4.2.6.8 and 6.1.1.4'
H H 0.0000 0.0000 'International Tables Vol C Tables 4.2.6.8 and 6.1.1.4'
Dy Dy -0.1892 4.4098 'International Tables Vol C Tables 4.2.6.8 and 6.1.1.4'
N N 0.0061 0.0033 'International Tables Vol C Tables 4.2.6.8 and 6.1.1.4'
O O 0.0106 0.0060 'International Tables Vol C Tables 4.2.6.8 and 6.1.1.4'
Zn Zn 0.2839 1.4301 'International Tables Vol C Tables 4.2.6.8 and 6.1.1.4'

loop_
_geom_angle_atom_site_label_1
_geom_angle_atom_site_label_2
_geom_angle_atom_site_label_3
_geom_angle
_geom_angle_site_symmetry_1
_geom_angle_site_symmetry_3
_geom_angle_publ_flag
O2 Dy1 O1 63.03(9) . . ?
O2 Dy1 O4 120.67(10) . . ?
O2 Dy1 O6 126.01(11) . . ?
O2 Dy1 O5 79.02(11) . . ?
O2 Dy1 O9 147.78(10) . . ?
O2 Dy1 O8 125.30(11) . . ?
O2 Dy1 N3 140.34(11) . . ?
O2 Dy1 C25 103.26(12) . . ?
O1 Dy1 O4 155.35(8) . . ?
O1 Dy1 N3 97.68(10) . . ?
O1 Dy1 C25 81.26(14) . . ?
O3 Dy1 O2 67.28(10) . . ?
O3 Dy1 O1 130.11(9) . . ?
O3 Dy1 O4 61.82(9) . . ?
O3 Dy1 O6 133.71(11) . . ?
O3 Dy1 O5 93.68(13) . . ?
O3 Dy1 O9 96.68(13) . . ?
O3 Dy1 O8 140.53(10) . . ?
O3 Dy1 O11 78.01(12) . . ?
O3 Dy1 N3 118.43(12) . . ?
O3 Dy1 C25 114.92(13) . . ?
O4 Dy1 N3 91.66(10) . . ?
O4 Dy1 C25 74.16(13) . . ?
O6 Dy1 O1 82.25(13) . . ?
O6 Dy1 O4 76.84(12) . . ?
O6 Dy1 O5 54.70(12) . . ?
O6 Dy1 O9 85.57(14) . . ?
O6 Dy1 O8 73.44(12) . . ?
O6 Dy1 N3 80.51(13) . . ?
O6 Dy1 C25 27.25(11) . . ?
O5 Dy1 O1 81.38(13) . . ?
O5 Dy1 O4 75.95(11) . . ?
O5 Dy1 O9 131.51(12) . . ?
O5 Dy1 O8 124.28(11) . . ?
O5 Dy1 N3 135.04(11) . . ?
O5 Dy1 C25 27.46(11) . . ?
O9 Dy1 O1 123.50(10) . . ?
O9 Dy1 O4 68.01(10) . . ?
O9 Dy1 O8 51.51(10) . . ?
O9 Dy1 N3 25.83(9) . . ?
O9 Dy1 C25 108.90(13) . . ?
O8 Dy1 O1 72.17(9) . . ?
O8 Dy1 O4 113.26(9) . . ?
O8 Dy1 N3 25.85(9) . . ?
O8 Dy1 C25 99.08(12) . . ?
O11 Dy1 O2 75.60(12) . . ?
O11 Dy1 O1 85.76(15) . . ?
O11 Dy1 O4 118.88(13) . . ?
O11 Dy1 O6 144.68(11) . . ?
O11 Dy1 O5 154.57(10) . . ?
O11 Dy1 O9 73.72(13) . . ?
O11 Dy1 O8 71.27(11) . . ?
O11 Dy1 N3 68.32(11) . . ?
O11 Dy1 C25 165.80(11) . . ?
C25 Dy1 N3 107.65(12) . . ?
O2 Zn1 O3 78.56(10) . . ?
O2 Zn1 N1 88.89(12) . . ?
O2 Zn1 N2 144.50(12) . . ?
O3 Zn1 N1 144.65(11) . . ?
O10 Zn1 O2 104.62(12) . . ?
O10 Zn1 O3 105.30(13) . . ?
O10 Zn1 N1 109.83(14) . . ?
O10 Zn1 N2 110.80(14) . . ?
N2 Zn1 O3 89.80(13) . . ?
N2 Zn1 N1 81.48(14) . . ?
Zn1 O2 Dy1 101.30(11) . . ?
C1 O2 Dy1 127.9(2) . . ?
C1 O2 Zn1 120.1(2) . . ?
C2 O1 Dy1 118.81(19) . . ?
C2 O1 C7 117.1(3) . . ?
C7 O1 Dy1 123.8(2) . . ?
Zn1 O3 Dy1 100.88(11) . . ?
C18 O3 Dy1 130.0(2) . . ?
C18 O3 Zn1 127.5(2) . . ?
C19 O4 Dy1 117.7(2) . . ?
C19 O4 C23 117.2(3) . . ?
C23 O4 Dy1 124.7(2) . . ?
C25 O6 Dy1 93.6(2) . . ?
C25 O5 Dy1 91.5(2) . . ?
N3 O9 Dy1 96.0(2) . . ?
N3 O8 Dy1 95.6(2) . . ?
C27 O10 Zn1 115.9(2) . . ?
C27 O11 Dy1 148.6(3) . . ?
C9 N1 Zn1 125.3(2) . . ?
C9 N1 C10 121.4(3) . . ?
C10 N1 Zn1 112.7(2) . . ?
C15 N2 Zn1 107.4(2) . . ?
C16 N2 Zn1 128.1(3) . . ?
C16 N2 C15 124.5(3) . . ?
O9 N3 Dy1 58.16(19) . . ?
O9 N3 O8 116.1(3) . . ?
O8 N3 Dy1 58.54(17) . . ?
O7 N3 Dy1 172.6(3) . . ?
O7 N3 O9 122.2(4) . . ?
O7 N3 O8 121.7(3) . . ?
O2 C1 C2 117.2(3) . . ?
O2 C1 C6 124.6(3) . . ?
C6 C1 C2 118.2(3) . . ?
O1 C2 C1 112.6(3) . . ?
C3 C2 O1 125.7(3) . . ?
C3 C2 C1 121.8(3) . . ?
C2 C3 H3 120.1 . . ?
C2 C3 C4 119.8(3) . . ?
C4 C3 H3 120.1 . . ?
C3 C4 C8 120.1(3) . . ?
C5 C4 C3 119.0(3) . . ?
C5 C4 C8 121.0(3) . . ?
C4 C5 H5 119.1 . . ?
C4 C5 C6 121.9(3) . . ?
C6 C5 H5 119.1 . . ?
C1 C6 C9 122.9(3) . . ?
C5 C6 C1 119.4(3) . . ?
C5 C6 C9 117.7(3) . . ?
O1 C7 H7A 109.5 . . ?
O1 C7 H7B 109.5 . . ?
O1 C7 H7C 109.5 . . ?
H7A C7 H7B 109.5 . . ?
H7A C7 H7C 109.5 . . ?
H7B C7 H7C 109.5 . . ?
C4 C8 H8A 109.5 . . ?
C4 C8 H8B 109.5 . . ?
C4 C8 H8C 109.5 . . ?
H8A C8 H8B 109.5 . . ?
H8A C8 H8C 109.5 . . ?
H8B C8 H8C 109.5 . . ?
N1 C9 C6 123.4(3) . . ?
N1 C9 H9 118.3 . . ?
C6 C9 H9 118.3 . . ?
N1 C10 H10 108.0 . . ?
N1 C10 C11 115.3(3) . . ?
N1 C10 C15 107.7(3) . . ?
C11 C10 H10 108.0 . . ?
C11 C10 C15 109.6(3) . . ?
C15 C10 H10 108.0 . . ?
C10 C11 H11A 109.3 . . ?
C10 C11 H11B 109.3 . . ?
C10 C11 C12 111.4(4) . . ?
H11A C11 H11B 108.0 . . ?
C12 C11 H11A 109.3 . . ?
C12 C11 H11B 109.3 . . ?
C11 C12 H12A 109.4 . . ?
C11 C12 H12B 109.4 . . ?
H12A C12 H12B 108.0 . . ?
C13 C12 C11 111.2(3) . . ?
C13 C12 H12A 109.4 . . ?
C13 C12 H12B 109.4 . . ?
C12 C13 H13A 109.4 . . ?
C12 C13 H13B 109.4 . . ?
H13A C13 H13B 108.0 . . ?
C14 C13 C12 111.4(3) . . ?
C14 C13 H13A 109.4 . . ?
C14 C13 H13B 109.4 . . ?
C13 C14 H14A 109.8 . . ?
C13 C14 H14B 109.8 . . ?
C13 C14 C15 109.4(3) . . ?
H14A C14 H14B 108.2 . . ?
C15 C14 H14A 109.8 . . ?
C15 C14 H14B 109.8 . . ?
N2 C15 C10 107.1(3) . . ?
N2 C15 C14 118.2(3) . . ?
N2 C15 H15 106.8 . . ?
C10 C15 H15 106.8 . . ?
C14 C15 C10 110.6(3) . . ?
C14 C15 H15 106.8 . . ?
N2 C16 H16 117.4 . . ?
N2 C16 C17 125.3(3) . . ?
C17 C16 H16 117.4 . . ?
C18 C17 C16 124.6(3) . . ?
C18 C17 C22 118.4(3) . . ?
C22 C17 C16 116.9(3) . . ?
O3 C18 C17 124.3(3) . . ?
O3 C18 C19 117.1(3) . . ?
C17 C18 C19 118.7(3) . . ?
O4 C19 C18 112.9(3) . . ?
O4 C19 C20 125.6(3) . . ?
C20 C19 C18 121.5(3) . . ?
C19 C20 H20 120.1 . . ?
C19 C20 C21 119.9(4) . . ?
C21 C20 H20 120.1 . . ?
C20 C21 C24 120.5(4) . . ?
C22 C21 C20 119.1(3) . . ?
C22 C21 C24 120.5(4) . . ?
C17 C22 H22 118.8 . . ?
C21 C22 C17 122.4(3) . . ?
C21 C22 H22 118.8 . . ?
O4 C23 H23A 109.5 . . ?
O4 C23 H23B 109.5 . . ?
O4 C23 H23C 109.5 . . ?
H23A C23 H23B 109.5 . . ?
H23A C23 H23C 109.5 . . ?
H23B C23 H23C 109.5 . . ?
C21 C24 H24A 109.5 . . ?
C21 C24 H24B 109.5 . . ?
C21 C24 H24C 109.5 . . ?
H24A C24 H24B 109.5 . . ?
H24A C24 H24C 109.5 . . ?
H24B C24 H24C 109.5 . . ?
O6 C25 Dy1 59.1(2) . . ?
O6 C25 O5 120.1(4) . . ?
O6 C25 C26 119.6(4) . . ?
O5 C25 Dy1 61.0(2) . . ?
O5 C25 C26 120.2(4) . . ?
C26 C25 Dy1 178.0(3) . . ?
C25 C26 H26A 109.5 . . ?
C25 C26 H26B 109.5 . . ?
C25 C26 H26C 109.5 . . ?
H26A C26 H26B 109.5 . . ?
H26A C26 H26C 109.5 . . ?
H26B C26 H26C 109.5 . . ?
O10 C27 C28 119.4(3) . . ?
O11 C27 O10 124.1(3) . . ?
O11 C27 C28 116.5(3) . . ?
C27 C28 C31 110.6(4) . . ?
C29 C28 C27 107.1(4) . . ?
C29 C28 C31 100.4(7) . . ?
C30 C28 C27 107.7(4) . . ?
C30 C28 C29 108.4(4) . . ?
C30 C28 C31 121.6(7) . . ?
C30 C28 C32 86.7(11) . . ?
C32 C28 C27 110.9(10) . . ?
C32 C28 C29 132.1(12) . . ?
C28 C29 H29A 109.5 . . ?
C28 C29 H29B 109.5 . . ?
C28 C29 H29C 109.5 . . ?
H29A C29 H29B 109.5 . . ?
H29A C29 H29C 109.5 . . ?
H29B C29 H29C 109.5 . . ?
C28 C30 H30A 109.5 . . ?
C28 C30 H30B 109.5 . . ?
C28 C30 H30C 109.5 . . ?
H30A C30 H30B 109.5 . . ?
H30A C30 H30C 109.5 . . ?
H30B C30 H30C 109.5 . . ?
C28 C31 H31A 109.5 . . ?
C28 C31 H31B 109.5 . . ?
C28 C31 H31C 109.5 . . ?
H31A C31 H31B 109.5 . . ?
H31A C31 H31C 109.5 . . ?
H31B C31 H31C 109.5 . . ?
C28 C32 H32A 109.5 . . ?
C28 C32 H32B 109.5 . . ?
C28 C32 H32C 109.5 . . ?
H32A C32 H32B 109.5 . . ?
H32A C32 H32C 109.5 . . ?
H32B C32 H32C 109.5 . . ?

loop_
_geom_bond_atom_site_label_1
_geom_bond_atom_site_label_2
_geom_bond_distance
_geom_bond_site_symmetry_2
_geom_bond_publ_flag
Dy1 O2 2.312(3) . ?
Dy1 O1 2.542(3) . ?
Dy1 O3 2.296(3) . ?
Dy1 O4 2.625(4) . ?
Dy1 O6 2.357(3) . ?
Dy1 O5 2.398(3) . ?
Dy1 O9 2.464(3) . ?
Dy1 O8 2.473(4) . ?
Dy1 O11 2.310(4) . ?
Dy1 N3 2.885(4) . ?
Dy1 C25 2.741(5) . ?
Zn1 O2 2.001(3) . ?
Zn1 O3 2.032(3) . ?
Zn1 O10 1.995(3) . ?
Zn1 N1 2.058(3) . ?
Zn1 N2 2.016(3) . ?
O2 C1 1.320(4) . ?
O1 C2 1.390(4) . ?
O1 C7 1.434(4) . ?
O3 C18 1.317(4) . ?
O4 C19 1.369(4) . ?
O4 C23 1.439(4) . ?
O6 C25 1.257(5) . ?
O5 C25 1.264(5) . ?
O9 N3 1.264(4) . ?
O8 N3 1.264(4) . ?
O7 N3 1.219(5) . ?
O10 C27 1.268(5) . ?
O11 C27 1.247(5) . ?
N1 C9 1.273(4) . ?
N1 C10 1.478(4) . ?
N2 C15 1.471(5) . ?
N2 C16 1.275(5) . ?
C1 C2 1.406(4) . ?
C1 C6 1.404(5) . ?
C2 C3 1.379(5) . ?
C3 H3 0.9500 . ?
C3 C4 1.404(5) . ?
C4 C5 1.376(5) . ?
C4 C8 1.512(5) . ?
C5 H5 0.9500 . ?
C5 C6 1.400(5) . ?
C6 C9 1.464(5) . ?
C7 H7A 0.9800 . ?
C7 H7B 0.9800 . ?
C7 H7C 0.9800 . ?
C8 H8A 0.9800 . ?
C8 H8B 0.9800 . ?
C8 H8C 0.9800 . ?
C9 H9 0.9500 . ?
C10 H10 1.0000 . ?
C10 C11 1.518(5) . ?
C10 C15 1.544(5) . ?
C11 H11A 0.9900 . ?
C11 H11B 0.9900 . ?
C11 C12 1.530(6) . ?
C12 H12A 0.9900 . ?
C12 H12B 0.9900 . ?
C12 C13 1.515(6) . ?
C13 H13A 0.9900 . ?
C13 H13B 0.9900 . ?
C13 C14 1.512(6) . ?
C14 H14A 0.9900 . ?
C14 H14B 0.9900 . ?
C14 C15 1.524(5) . ?
C15 H15 1.0000 . ?
C16 H16 0.9500 . ?
C16 C17 1.458(5) . ?
C17 C18 1.404(5) . ?
C17 C22 1.407(5) . ?
C18 C19 1.411(5) . ?
C19 C20 1.371(5) . ?
C20 H20 0.9500 . ?
C20 C21 1.404(6) . ?
C21 C22 1.366(6) . ?
C21 C24 1.510(6) . ?
C22 H22 0.9500 . ?
C23 H23A 0.9800 . ?
C23 H23B 0.9800 . ?
C23 H23C 0.9800 . ?
C24 H24A 0.9800 . ?
C24 H24B 0.9800 . ?
C24 H24C 0.9800 . ?
C25 C26 1.500(6) . ?
C26 H26A 0.9800 . ?
C26 H26B 0.9800 . ?
C26 H26C 0.9800 . ?
C27 C28 1.526(5) . ?
C28 C29 1.523(6) . ?
C28 C30 1.519(6) . ?
C28 C31 1.538(7) . ?
C28 C32 1.521(8) . ?
C29 H29A 0.9800 . ?
C29 H29B 0.9800 . ?
C29 H29C 0.9800 . ?
C30 H30A 0.9800 . ?
C30 H30B 0.9800 . ?
C30 H30C 0.9800 . ?
C31 H31A 0.9800 . ?
C31 H31B 0.9800 . ?
C31 H31C 0.9800 . ?
C32 H32A 0.9800 . ?
C32 H32B 0.9800 . ?
C32 H32C 0.9800 . ?

loop_
_geom_torsion_atom_site_label_1
_geom_torsion_atom_site_label_2
_geom_torsion_atom_site_label_3
_geom_torsion_atom_site_label_4
_geom_torsion
_geom_torsion_site_symmetry_1
_geom_torsion_site_symmetry_2
_geom_torsion_site_symmetry_3
_geom_torsion_site_symmetry_4
_geom_torsion_publ_flag
Dy1 O2 C1 C2 6.8(4) . . . . ?
Dy1 O2 C1 C6 -175.7(2) . . . . ?
Dy1 O1 C2 C1 -4.9(4) . . . . ?
Dy1 O1 C2 C3 174.7(3) . . . . ?
Dy1 O3 C18 C17 -172.4(2) . . . . ?
Dy1 O3 C18 C19 8.1(4) . . . . ?
Dy1 O4 C19 C18 -3.8(4) . . . . ?
Dy1 O4 C19 C20 176.5(3) . . . . ?
Dy1 O6 C25 O5 1.9(4) . . . . ?
Dy1 O6 C25 C26 -178.2(3) . . . . ?
Dy1 O5 C25 O6 -1.9(4) . . . . ?
Dy1 O5 C25 C26 178.2(3) . . . . ?
Dy1 O9 N3 O8 -8.6(4) . . . . ?
Dy1 O9 N3 O7 171.3(4) . . . . ?
Dy1 O8 N3 O9 8.5(4) . . . . ?
Dy1 O8 N3 O7 -171.3(4) . . . . ?
Dy1 O11 C27 O10 7.8(9) . . . . ?
Dy1 O11 C27 C28 -170.5(4) . . . . ?
Zn1 O2 C1 C2 144.3(2) . . . . ?
Zn1 O2 C1 C6 -38.2(4) . . . . ?
Zn1 O3 C18 C17 -9.7(5) . . . . ?
Zn1 O3 C18 C19 170.9(2) . . . . ?
Zn1 O10 C27 O11 -7.7(5) . . . . ?
Zn1 O10 C27 C28 170.5(3) . . . . ?
Zn1 N1 C9 C6 -6.9(5) . . . . ?
Zn1 N1 C10 C11 141.1(3) . . . . ?
Zn1 N1 C10 C15 18.4(3) . . . . ?
Zn1 N2 C15 C10 52.1(3) . . . . ?
Zn1 N2 C15 C14 177.8(3) . . . . ?
Zn1 N2 C16 C17 -0.3(6) . . . . ?
O2 C1 C2 O1 -0.4(4) . . . . ?
O2 C1 C2 C3 179.9(3) . . . . ?
O2 C1 C6 C5 -177.0(3) . . . . ?
O2 C1 C6 C9 3.2(5) . . . . ?
O1 C2 C3 C4 177.5(3) . . . . ?
O3 C18 C19 O4 -1.7(4) . . . . ?
O3 C18 C19 C20 178.1(3) . . . . ?
O4 C19 C20 C21 179.3(3) . . . . ?
O10 C27 C28 C29 -120.4(5) . . . . ?
O10 C27 C28 C30 123.2(5) . . . . ?
O10 C27 C28 C31 -11.9(8) . . . . ?
O10 C27 C28 C32 29.9(13) . . . . ?
O11 C27 C28 C29 58.0(6) . . . . ?
O11 C27 C28 C30 -58.4(6) . . . . ?
O11 C27 C28 C31 166.5(7) . . . . ?
O11 C27 C28 C32 -151.7(12) . . . . ?
N1 C10 C11 C12 -177.3(3) . . . . ?
N1 C10 C15 N2 -45.6(4) . . . . ?
N1 C10 C15 C14 -175.7(3) . . . . ?
N2 C16 C17 C18 -0.7(6) . . . . ?
N2 C16 C17 C22 -177.8(4) . . . . ?
C1 C2 C3 C4 -2.9(5) . . . . ?
C1 C6 C9 N1 21.9(5) . . . . ?
C2 C1 C6 C5 0.5(5) . . . . ?
C2 C1 C6 C9 -179.3(3) . . . . ?
C2 C3 C4 C5 0.7(5) . . . . ?
C2 C3 C4 C8 -180.0(3) . . . . ?
C3 C4 C5 C6 2.0(5) . . . . ?
C4 C5 C6 C1 -2.7(5) . . . . ?
C4 C5 C6 C9 177.2(3) . . . . ?
C5 C6 C9 N1 -157.9(3) . . . . ?
C6 C1 C2 O1 -178.1(3) . . . . ?
C6 C1 C2 C3 2.3(5) . . . . ?
C7 O1 C2 C1 168.4(3) . . . . ?
C7 O1 C2 C3 -12.0(5) . . . . ?
C8 C4 C5 C6 -177.2(3) . . . . ?
C9 N1 C10 C11 -47.0(4) . . . . ?
C9 N1 C10 C15 -169.8(3) . . . . ?
C10 N1 C9 C6 -177.7(3) . . . . ?
C10 C11 C12 C13 55.0(5) . . . . ?
C11 C10 C15 N2 -171.7(3) . . . . ?
C11 C10 C15 C14 58.2(4) . . . . ?
C11 C12 C13 C14 -56.2(5) . . . . ?
C12 C13 C14 C15 58.2(5) . . . . ?
C13 C14 C15 N2 176.8(3) . . . . ?
C13 C14 C15 C10 -59.3(4) . . . . ?
C15 N2 C16 C17 176.0(3) . . . . ?
C15 C10 C11 C12 -55.5(4) . . . . ?
C16 N2 C15 C10 -124.9(4) . . . . ?
C16 N2 C15 C14 0.8(5) . . . . ?
C16 C17 C18 O3 6.0(5) . . . . ?
C16 C17 C18 C19 -174.6(3) . . . . ?
C16 C17 C22 C21 175.4(4) . . . . ?
C17 C18 C19 O4 178.8(3) . . . . ?
C17 C18 C19 C20 -1.4(5) . . . . ?
C18 C17 C22 C21 -1.9(6) . . . . ?
C18 C19 C20 C21 -0.4(6) . . . . ?
C19 C20 C21 C22 1.1(6) . . . . ?
C19 C20 C21 C24 179.9(4) . . . . ?
C20 C21 C22 C17 0.1(6) . . . . ?
C22 C17 C18 O3 -176.9(3) . . . . ?
C22 C17 C18 C19 2.5(5) . . . . ?
C23 O4 C19 C18 169.5(3) . . . . ?
C23 O4 C19 C20 -10.2(5) . . . . ?
C24 C21 C22 C17 -178.8(4) . . . . ?
